data_4125661
loop_
_publ_author_name
'Zhao, Xiangbo'
'Li, Wu'
'Wang, Junjie'
'Ma, Dawei'

_publ_section_title
;
 Convergent Route to ent-Kaurane Diterpenoids: Total Synthesis of
 Lungshengenin D and
 1\a,6\a-Diacetoxy-ent-kaura-9(11),16-dien-12,15-dione.
;
_journal_issue 8
_journal_name_full 'Journal of the American Chemical Society'
_journal_page_first 2932
_journal_page_last 2935
_journal_paper_doi 10.1021/jacs.7b00140
_journal_volume 139
_journal_year 2017
_chemical_absolute_configuration rmad
_chemical_formula_moiety 'C22 H34 O4'
_chemical_formula_sum 'C22 H34 O4'
_chemical_formula_weight 362.49
_chemical_name_systematic
;
 ?
;
_space_group_crystal_system monoclinic
_space_group_IT_number 4
_space_group_name_Hall 'P 2yb'
_space_group_name_H-M_alt 'P 1 21 1'
_symmetry_space_group_name_Hall 'P 2yb'
_symmetry_space_group_name_H-M 'P 1 21 1'
_atom_sites_solution_hydrogens geom
_atom_sites_solution_primary direct
_audit_creation_date 2015-07-22
_audit_creation_method
;
Olex2 1.2
(compiled 2015.01.26 svn.r3150 for OlexSys, GUI svn.r4998)
;
_cell_angle_alpha 90
_cell_angle_beta 113.29(2)
_cell_angle_gamma 90
_cell_formula_units_Z 2
_cell_length_a 11.229(16)
_cell_length_b 6.209(9)
_cell_length_c 14.14(2)
_cell_measurement_reflns_used 351
_cell_measurement_temperature 130(2)
_cell_measurement_theta_max 17.079
_cell_measurement_theta_min 2.971
_cell_volume 906(2)
_computing_cell_refinement 'SAINT v7.68A (Bruker, 2009)'
_computing_data_reduction 'SAINT v7.68A (Bruker, 2009)'
_computing_molecular_graphics 'Olex2 (Dolomanov et al., 2009)'
_computing_publication_material 'Olex2 (Dolomanov et al., 2009)'
_computing_structure_refinement 'XL (Sheldrick, 2008)'
_computing_structure_solution 'ShelXS (Sheldrick, 2008)'
_diffrn_ambient_temperature 130
_diffrn_measured_fraction_theta_full 0.894
_diffrn_measured_fraction_theta_max 0.968
_diffrn_measurement_device_type 'Bruker APEX-II CCD'
_diffrn_measurement_method '\f and \w scans'
_diffrn_radiation_monochromator graphite
_diffrn_radiation_type MoK\a
_diffrn_radiation_wavelength 0.71073
_diffrn_reflns_av_R_equivalents 0.1492
_diffrn_reflns_av_unetI/netI 0.2833
_diffrn_reflns_Laue_measured_fraction_full 0.894
_diffrn_reflns_Laue_measured_fraction_max 0.968
_diffrn_reflns_limit_h_max 13
_diffrn_reflns_limit_h_min -11
_diffrn_reflns_limit_k_max 7
_diffrn_reflns_limit_k_min -7
_diffrn_reflns_limit_l_max 16
_diffrn_reflns_limit_l_min -16
_diffrn_reflns_number 5739
_diffrn_reflns_point_group_measured_fraction_full 0.846
_diffrn_reflns_point_group_measured_fraction_max 0.917
_diffrn_reflns_theta_full 26.000
_diffrn_reflns_theta_max 25.247
_diffrn_reflns_theta_min 1.975
_diffrn_standards_number 0
_exptl_absorpt_coefficient_mu 0.089
_exptl_absorpt_correction_T_max 0.7455
_exptl_absorpt_correction_T_min 0.3536
_exptl_absorpt_correction_type multi-scan
_exptl_absorpt_process_details
;
SADABS-2008/1 (Bruker,2008) was used for absorption correction.
wR2(int) was 0.1145 before and 0.0742 after correction.
The Ratio of minimum to maximum transmission is 0.4743.
The \l/2 correction factor is 0.0015.
;
_exptl_crystal_colour colourless
_exptl_crystal_colour_primary colourless
_exptl_crystal_density_diffrn 1.330
_exptl_crystal_description needle
_exptl_crystal_F_000 396
_exptl_crystal_size_max 0.2
_exptl_crystal_size_mid 0.15
_exptl_crystal_size_min 0.02
_refine_diff_density_max 0.272
_refine_diff_density_min -0.255
_refine_diff_density_rms 0.062
_refine_ls_abs_structure_details
;
 Flack x determined using 241 quotients [(I+)-(I-)]/[(I+)+(I-)]
 (Parsons, Flack and Wagner, Acta Cryst. B69 (2013) 249-259).
;
_refine_ls_abs_structure_Flack 2.5(10)
_refine_ls_extinction_method none
_refine_ls_goodness_of_fit_ref 0.953
_refine_ls_hydrogen_treatment constr
_refine_ls_matrix_type full
_refine_ls_number_parameters 240
_refine_ls_number_reflns 3004
_refine_ls_number_restraints 19
_refine_ls_restrained_S_all 0.963
_refine_ls_R_factor_all 0.2564
_refine_ls_R_factor_gt 0.0959
_refine_ls_shift/su_max 0.028
_refine_ls_shift/su_mean 0.001
_refine_ls_structure_factor_coef Fsqd
_refine_ls_weighting_details 'w=1/[\s^2^(Fo^2^)+(0.0857P)^2^] where P=(Fo^2^+2Fc^2^)/3'
_refine_ls_weighting_scheme calc
_refine_ls_wR_factor_gt 0.1869
_refine_ls_wR_factor_ref 0.2626
_reflns_Friedel_coverage 0.721
_reflns_Friedel_fraction_full 0.787
_reflns_Friedel_fraction_max 0.855
_reflns_number_gt 1078
_reflns_number_total 3004
_reflns_threshold_expression 'I > 2\s(I)'
_cod_data_source_file ja7b00140_si_005.cif
_cod_data_source_block mo_dm15593_0m
_cod_original_cell_volume 905(2)
_cod_database_code 4125661
_shelxl_version_number 2014-3
_shelx_space_group_comment
;
The symmetry employed for this shelxl refinement is uniquely defined
by the following loop, which should always be used as a source of
symmetry information in preference to the above space-group names.
They are only intended as comments.
;
_shelx_estimated_absorpt_t_max 0.998
_shelx_estimated_absorpt_t_min 0.982
_olex2_refinement_description
;
1. Fixed Uiso
 At 1.2 times of:
  All C(H) groups, All C(H,H) groups
 At 1.5 times of:
  All C(H,H,H) groups, All O(H) groups
2. Uiso/Uaniso restraints and constraints
O3 \\sim O4 \\sim C18 \\sim C19: within 2A with sigma of 0.01 and sigma for
terminal atoms of 0.02
3.a Ternary CH refined with riding coordinates:
 C1(H1A), C5(H5), C6(H6), C9(H9), C13(H13)
3.b Secondary CH2 refined with riding coordinates:
 C2(H2A,H2B), C3(H3A,H3B), C7(H7A,H7B), C11(H11A,H11B), C15(H15A,H15B),
 C17(H17A,H17B), C18(H18A,H18B), C19(H19A,H19B)
3.c X=CH2 refined with riding coordinates:
 C16(H16A,H16B)
3.d Idealised Me refined as rotating group:
 C20(H20A,H20B,H20C), C21(H21A,H21B,H21C), C22(H22A,H22B,H22C)
3.e Idealised tetrahedral OH refined as rotating group:
 O1(H1), O2(H2)
;
_olex2_submission_special_instructions 'No special instructions were received'

loop_
_space_group_symop_operation_xyz
'x, y, z'
'-x, y+1/2, -z'

loop_
_atom_site_label
_atom_site_type_symbol
_atom_site_fract_x
_atom_site_fract_y
_atom_site_fract_z
_atom_site_U_iso_or_equiv
_atom_site_adp_type
_atom_site_occupancy
_atom_site_site_symmetry_order
_atom_site_calc_flag
_atom_site_refinement_flags_posn
_atom_site_refinement_flags_adp
O1 O 0.5007(8) 0.795(2) 0.0321(6) 0.095(4) Uani 1 1 d . .
H1 H 0.4274 0.7759 -0.0155 0.143 Uiso 1 1 calc GR .
O2 O 0.7313(9) 0.6157(12) 0.4448(7) 0.071(3) Uani 1 1 d . .
H2 H 0.7860 0.6212 0.5060 0.107 Uiso 1 1 calc GR .
O3 O 0.8785(10) 0.5892(14) 0.1588(9) 0.089(3) Uani 1 1 d . U
O4 O 0.9523(9) 0.8867(16) 0.1046(8) 0.086(3) Uani 1 1 d . U
C1 C 0.4861(11) 0.835(3) 0.1248(9) 0.064(4) Uani 1 1 d . .
H1A H 0.4683 0.9924 0.1262 0.077 Uiso 1 1 calc R .
C2 C 0.3622(10) 0.716(3) 0.1161(9) 0.074(4) Uani 1 1 d . .
H2A H 0.2894 0.7597 0.0517 0.089 Uiso 1 1 calc R .
H2B H 0.3749 0.5591 0.1135 0.089 Uiso 1 1 calc R .
C3 C 0.3300(12) 0.770(3) 0.2077(10) 0.080(5) Uani 1 1 d . .
H3A H 0.3114 0.9264 0.2070 0.095 Uiso 1 1 calc R .
H3B H 0.2510 0.6910 0.2020 0.095 Uiso 1 1 calc R .
C4 C 0.4374(12) 0.714(2) 0.3063(10) 0.057(3) Uani 1 1 d . .
C5 C 0.5635(10) 0.8243(17) 0.3122(8) 0.044(3) Uani 1 1 d . .
H5 H 0.5383 0.9798 0.3038 0.053 Uiso 1 1 calc R .
C6 C 0.6757(11) 0.8236(18) 0.4138(9) 0.050(3) Uani 1 1 d . .
H6 H 0.6405 0.8684 0.4657 0.060 Uiso 1 1 calc R .
C7 C 0.7794(11) 0.9893(18) 0.4205(8) 0.052(3) Uani 1 1 d . .
H7A H 0.7445 1.1360 0.4198 0.062 Uiso 1 1 calc R .
H7B H 0.8553 0.9705 0.4865 0.062 Uiso 1 1 calc R .
C8 C 0.8215(11) 0.9674(17) 0.3340(10) 0.050(3) Uani 1 1 d . .
C9 C 0.7147(11) 0.9466(18) 0.2317(8) 0.047(3) Uani 1 1 d . .
H9 H 0.6711 1.0904 0.2205 0.056 Uiso 1 1 calc R .
C10 C 0.6042(11) 0.7868(18) 0.2204(9) 0.047(3) Uani 1 1 d . .
C11 C 0.7690(11) 0.9365(19) 0.1482(9) 0.056(3) Uani 1 1 d . .
H11A H 0.7031 0.8672 0.0867 0.068 Uiso 1 1 calc R .
H11B H 0.7801 1.0860 0.1288 0.068 Uiso 1 1 calc R .
C12 C 0.8947(13) 0.820(2) 0.1737(11) 0.063(4) Uani 1 1 d . .
C13 C 0.9895(12) 0.8497(17) 0.2799(11) 0.058(4) Uani 1 1 d . .
H13 H 1.0717 0.7683 0.2944 0.070 Uiso 1 1 calc R .
C14 C 1.0129(11) 1.0884(17) 0.3044(10) 0.059(4) Uani 1 1 d . .
C15 C 0.9063(12) 1.1630(18) 0.3356(10) 0.059(4) Uani 1 1 d . .
H15A H 0.8533 1.2745 0.2872 0.071 Uiso 1 1 calc R .
H15B H 0.9437 1.2261 0.4056 0.071 Uiso 1 1 calc R .
C16 C 1.1081(12) 1.206(2) 0.3003(10) 0.082(4) Uani 1 1 d . .
H16A H 1.1140 1.3545 0.3183 0.098 Uiso 1 1 calc R .
H16B H 1.1709 1.1431 0.2794 0.098 Uiso 1 1 calc R .
C17 C 0.9240(11) 0.7865(16) 0.3518(9) 0.051(3) Uani 1 1 d . .
H17A H 0.9870 0.7837 0.4244 0.061 Uiso 1 1 calc R .
H17B H 0.8820 0.6436 0.3334 0.061 Uiso 1 1 calc R .
C18 C 0.9454(16) 0.716(3) 0.0365(13) 0.106(4) Uani 1 1 d . U
H18A H 1.0324 0.6783 0.0393 0.128 Uiso 1 1 calc R .
H18B H 0.8878 0.7527 -0.0352 0.128 Uiso 1 1 calc R .
C19 C 0.8908(19) 0.540(3) 0.0769(15) 0.125(5) Uani 1 1 d . U
H19A H 0.8049 0.5004 0.0241 0.150 Uiso 1 1 calc R .
H19B H 0.9480 0.4128 0.0896 0.150 Uiso 1 1 calc R .
C20 C 0.6428(11) 0.5459(17) 0.2153(9) 0.059(4) Uani 1 1 d . .
H20A H 0.5642 0.4589 0.1829 0.088 Uiso 1 1 calc GR .
H20B H 0.6924 0.4926 0.2852 0.088 Uiso 1 1 calc GR .
H20C H 0.6959 0.5355 0.1747 0.088 Uiso 1 1 calc GR .
C21 C 0.4033(12) 0.803(3) 0.3955(10) 0.076(4) Uani 1 1 d . .
H21A H 0.4054 0.9606 0.3951 0.114 Uiso 1 1 calc GR .
H21B H 0.4667 0.7496 0.4615 0.114 Uiso 1 1 calc GR .
H21C H 0.3164 0.7540 0.3862 0.114 Uiso 1 1 calc GR .
C22 C 0.4511(14) 0.472(2) 0.3233(11) 0.076(4) Uani 1 1 d . .
H22A H 0.3767 0.4166 0.3357 0.113 Uiso 1 1 calc GR .
H22B H 0.5312 0.4402 0.3831 0.113 Uiso 1 1 calc GR .
H22C H 0.4541 0.4021 0.2621 0.113 Uiso 1 1 calc GR .

loop_
_atom_site_aniso_label
_atom_site_aniso_U_11
_atom_site_aniso_U_22
_atom_site_aniso_U_33
_atom_site_aniso_U_23
_atom_site_aniso_U_13
_atom_site_aniso_U_12
O1 0.071(6) 0.160(12) 0.057(6) -0.001(7) 0.028(5) -0.027(8)
O2 0.088(7) 0.021(4) 0.107(7) 0.017(4) 0.041(6) 0.010(4)
O3 0.126(7) 0.031(5) 0.157(9) -0.027(5) 0.107(6) -0.014(5)
O4 0.088(6) 0.071(6) 0.133(8) -0.018(5) 0.079(6) -0.020(5)
C1 0.050(9) 0.080(10) 0.065(9) -0.017(8) 0.025(7) -0.012(8)
C2 0.037(8) 0.122(13) 0.062(9) -0.017(9) 0.018(7) 0.001(8)
C3 0.050(9) 0.105(14) 0.082(10) 0.001(9) 0.025(8) 0.003(9)
C4 0.043(8) 0.041(7) 0.094(11) -0.020(7) 0.033(8) 0.005(6)
C5 0.045(7) 0.018(6) 0.073(9) -0.004(6) 0.028(7) -0.003(6)
C6 0.056(7) 0.020(6) 0.076(9) 0.002(6) 0.028(7) 0.002(6)
C7 0.071(8) 0.023(6) 0.062(8) 0.001(6) 0.026(7) -0.003(6)
C8 0.068(8) 0.006(5) 0.078(9) 0.010(6) 0.030(8) 0.007(6)
C9 0.059(8) 0.021(6) 0.062(9) 0.000(6) 0.026(7) 0.007(6)
C10 0.047(7) 0.031(7) 0.075(9) -0.011(6) 0.036(7) -0.003(6)
C11 0.064(9) 0.035(7) 0.083(9) 0.004(6) 0.043(7) 0.004(6)
C12 0.073(9) 0.034(7) 0.102(11) -0.006(7) 0.057(9) -0.012(7)
C13 0.054(8) 0.018(7) 0.099(10) -0.003(6) 0.026(8) 0.011(6)
C14 0.050(8) 0.014(6) 0.109(11) 0.005(6) 0.028(7) -0.003(6)
C15 0.067(9) 0.028(7) 0.087(9) -0.010(6) 0.034(7) -0.015(6)
C16 0.087(10) 0.020(6) 0.150(13) -0.006(8) 0.060(10) -0.009(7)
C17 0.067(8) 0.008(5) 0.088(9) 0.017(5) 0.041(7) 0.010(5)
C18 0.124(9) 0.084(8) 0.145(9) -0.028(8) 0.090(7) -0.026(8)
C19 0.161(9) 0.076(9) 0.164(11) -0.028(8) 0.093(8) -0.041(8)
C20 0.060(8) 0.034(7) 0.089(10) -0.015(6) 0.037(7) -0.002(6)
C21 0.087(10) 0.067(9) 0.087(10) -0.002(8) 0.049(8) -0.002(9)
C22 0.101(10) 0.045(8) 0.099(10) 0.010(8) 0.059(9) -0.015(8)

loop_
_atom_type_symbol
_atom_type_description
_atom_type_scat_dispersion_real
_atom_type_scat_dispersion_imag
_atom_type_scat_source
C C 0.0033 0.0016 'International Tables Vol C Tables 4.2.6.8 and 6.1.1.4'
H H 0.0000 0.0000 'International Tables Vol C Tables 4.2.6.8 and 6.1.1.4'
O O 0.0106 0.0060 'International Tables Vol C Tables 4.2.6.8 and 6.1.1.4'

loop_
_geom_angle_atom_site_label_1
_geom_angle_atom_site_label_2
_geom_angle_atom_site_label_3
_geom_angle
C1 O1 H1 109.5
C6 O2 H2 109.5
C19 O3 C12 108.7(12)
C18 O4 C12 109.4(10)
O1 C1 H1A 106.8
O1 C1 C2 106.0(10)
O1 C1 C10 114.6(10)
C2 C1 H1A 106.8
C10 C1 H1A 106.8
C10 C1 C2 115.3(11)
C1 C2 H2A 109.7
C1 C2 H2B 109.7
H2A C2 H2B 108.2
C3 C2 C1 109.9(11)
C3 C2 H2A 109.7
C3 C2 H2B 109.7
C2 C3 H3A 109.2
C2 C3 H3B 109.2
H3A C3 H3B 107.9
C4 C3 C2 111.9(11)
C4 C3 H3A 109.2
C4 C3 H3B 109.2
C3 C4 C5 109.6(11)
C3 C4 C21 108.1(11)
C3 C4 C22 112.0(12)
C5 C4 C21 108.4(10)
C22 C4 C5 113.3(10)
C22 C4 C21 105.2(11)
C4 C5 H5 102.1
C4 C5 C10 117.1(9)
C6 C5 C4 117.2(10)
C6 C5 H5 102.1
C6 C5 C10 112.9(10)
C10 C5 H5 102.1
O2 C6 C5 113.6(10)
O2 C6 H6 106.2
O2 C6 C7 111.1(9)
C5 C6 H6 106.2
C5 C6 C7 113.0(9)
C7 C6 H6 106.2
C6 C7 H7A 109.3
C6 C7 H7B 109.3
H7A C7 H7B 107.9
C8 C7 C6 111.8(10)
C8 C7 H7A 109.3
C8 C7 H7B 109.3
C7 C8 C15 108.2(10)
C7 C8 C17 112.9(10)
C9 C8 C7 114.6(10)
C9 C8 C15 110.0(10)
C9 C8 C17 111.0(10)
C15 C8 C17 98.9(9)
C8 C9 H9 103.5
C8 C9 C10 117.7(9)
C8 C9 C11 110.0(10)
C10 C9 H9 103.5
C11 C9 H9 103.5
C11 C9 C10 116.3(10)
C1 C10 C5 106.0(9)
C1 C10 C9 110.6(10)
C1 C10 C20 108.1(10)
C5 C10 C20 111.1(9)
C9 C10 C5 107.9(9)
C9 C10 C20 113.1(9)
C9 C11 H11A 108.0
C9 C11 H11B 108.0
H11A C11 H11B 107.2
C12 C11 C9 117.4(11)
C12 C11 H11A 108.0
C12 C11 H11B 108.0
O3 C12 C11 112.9(11)
O3 C12 C13 105.7(11)
O4 C12 O3 104.4(10)
O4 C12 C11 109.6(12)
O4 C12 C13 108.8(10)
C13 C12 C11 114.8(11)
C12 C13 H13 112.6
C12 C13 C14 110.1(10)
C12 C13 C17 107.7(10)
C14 C13 H13 112.6
C14 C13 C17 100.7(10)
C17 C13 H13 112.6
C15 C14 C13 106.3(10)
C16 C14 C13 127.1(12)
C16 C14 C15 126.6(11)
C8 C15 H15A 110.1
C8 C15 H15B 110.1
C14 C15 C8 108.2(9)
C14 C15 H15A 110.1
C14 C15 H15B 110.1
H15A C15 H15B 108.4
C14 C16 H16A 120.0
C14 C16 H16B 120.0
H16A C16 H16B 120.0
C8 C17 H17A 111.1
C8 C17 H17B 111.1
C13 C17 C8 103.2(8)
C13 C17 H17A 111.1
C13 C17 H17B 111.1
H17A C17 H17B 109.1
O4 C18 H18A 111.3
O4 C18 H18B 111.3
O4 C18 C19 102.2(12)
H18A C18 H18B 109.2
C19 C18 H18A 111.3
C19 C18 H18B 111.3
O3 C19 C18 113.1(15)
O3 C19 H19A 109.0
O3 C19 H19B 109.0
C18 C19 H19A 109.0
C18 C19 H19B 109.0
H19A C19 H19B 107.8
C10 C20 H20A 109.5
C10 C20 H20B 109.5
C10 C20 H20C 109.5
H20A C20 H20B 109.5
H20A C20 H20C 109.5
H20B C20 H20C 109.5
C4 C21 H21A 109.5
C4 C21 H21B 109.5
C4 C21 H21C 109.5
H21A C21 H21B 109.5
H21A C21 H21C 109.5
H21B C21 H21C 109.5
C4 C22 H22A 109.5
C4 C22 H22B 109.5
C4 C22 H22C 109.5
H22A C22 H22B 109.5
H22A C22 H22C 109.5
H22B C22 H22C 109.5

loop_
_geom_bond_atom_site_label_1
_geom_bond_atom_site_label_2
_geom_bond_distance
O1 H1 0.8400
O1 C1 1.407(13)
O2 H2 0.8400
O2 C6 1.425(13)
O3 C12 1.452(15)
O3 C19 1.256(17)
O4 C12 1.429(13)
O4 C18 1.413(16)
C1 H1A 1.0000
C1 C2 1.534(16)
C1 C10 1.502(15)
C2 H2A 0.9900
C2 H2B 0.9900
C2 C3 1.513(15)
C3 H3A 0.9900
C3 H3B 0.9900
C3 C4 1.480(16)
C4 C5 1.544(15)
C4 C21 1.555(15)
C4 C22 1.525(18)
C5 H5 1.0000
C5 C6 1.489(14)
C5 C10 1.553(14)
C6 H6 1.0000
C6 C7 1.529(15)
C7 H7A 0.9900
C7 H7B 0.9900
C7 C8 1.481(14)
C8 C9 1.475(15)
C8 C15 1.537(15)
C8 C17 1.555(14)
C9 H9 1.0000
C9 C10 1.547(15)
C9 C11 1.529(14)
C10 C20 1.567(16)
C11 H11A 0.9900
C11 H11B 0.9900
C11 C12 1.496(17)
C12 C13 1.468(16)
C13 H13 1.0000
C13 C14 1.521(15)
C13 C17 1.523(14)
C14 C15 1.504(15)
C14 C16 1.315(15)
C15 H15A 0.9900
C15 H15B 0.9900
C16 H16A 0.9500
C16 H16B 0.9500
C17 H17A 0.9900
C17 H17B 0.9900
C18 H18A 0.9900
C18 H18B 0.9900
C18 C19 1.47(2)
C19 H19A 0.9900
C19 H19B 0.9900
C20 H20A 0.9800
C20 H20B 0.9800
C20 H20C 0.9800
C21 H21A 0.9800
C21 H21B 0.9800
C21 H21C 0.9800
C22 H22A 0.9800
C22 H22B 0.9800
C22 H22C 0.9800

loop_
_geom_torsion_atom_site_label_1
_geom_torsion_atom_site_label_2
_geom_torsion_atom_site_label_3
_geom_torsion_atom_site_label_4
_geom_torsion
O1 C1 C2 C3 -173.7(12)
O1 C1 C10 C5 -175.6(10)
O1 C1 C10 C9 67.8(14)
O1 C1 C10 C20 -56.5(13)
O2 C6 C7 C8 76.2(12)
O3 C12 C13 C14 -179.5(10)
O3 C12 C13 C17 -70.6(11)
O4 C12 C13 C14 68.9(13)
O4 C12 C13 C17 177.8(9)
O4 C18 C19 O3 -5(2)
C1 C2 C3 C4 -57.8(17)
C2 C1 C10 C5 -52.1(14)
C2 C1 C10 C9 -168.7(10)
C2 C1 C10 C20 67.1(14)
C2 C3 C4 C5 54.7(16)
C2 C3 C4 C21 172.6(11)
C2 C3 C4 C22 -71.9(16)
C3 C4 C5 C6 168.0(10)
C3 C4 C5 C10 -53.0(14)
C4 C5 C6 O2 69.5(14)
C4 C5 C6 C7 -162.8(9)
C4 C5 C10 C1 50.0(13)
C4 C5 C10 C9 168.5(9)
C4 C5 C10 C20 -67.1(13)
C5 C6 C7 C8 -52.8(13)
C6 C5 C10 C1 -169.3(9)
C6 C5 C10 C9 -50.8(12)
C6 C5 C10 C20 73.6(11)
C6 C7 C8 C9 46.7(13)
C6 C7 C8 C15 169.9(9)
C6 C7 C8 C17 -81.7(12)
C7 C8 C9 C10 -46.4(13)
C7 C8 C9 C11 177.2(10)
C7 C8 C15 C14 143.4(10)
C7 C8 C17 C13 -158.5(10)
C8 C9 C10 C1 161.9(10)
C8 C9 C10 C5 46.4(13)
C8 C9 C10 C20 -76.8(13)
C8 C9 C11 C12 35.9(14)
C9 C8 C15 C14 -90.7(12)
C9 C8 C17 C13 71.2(11)
C9 C11 C12 O3 83.6(15)
C9 C11 C12 O4 -160.4(10)
C9 C11 C12 C13 -37.6(15)
C10 C1 C2 C3 58.3(16)
C10 C5 C6 O2 -71.2(12)
C10 C5 C6 C7 56.5(12)
C10 C9 C11 C12 -101.1(13)
C11 C9 C10 C1 -64.4(13)
C11 C9 C10 C5 -179.9(9)
C11 C9 C10 C20 56.9(14)
C11 C12 C13 C14 -54.3(14)
C11 C12 C13 C17 54.6(12)
C12 O3 C19 C18 13(2)
C12 O4 C18 C19 -4.9(17)
C12 C13 C14 C15 83.8(12)
C12 C13 C14 C16 -96.9(16)
C12 C13 C17 C8 -68.8(11)
C13 C14 C15 C8 2.1(15)
C14 C13 C17 C8 46.5(12)
C15 C8 C9 C10 -168.7(9)
C15 C8 C9 C11 54.9(12)
C15 C8 C17 C13 -44.3(11)
C16 C14 C15 C8 -177.1(13)
C17 C8 C9 C10 83.0(12)
C17 C8 C9 C11 -53.4(12)
C17 C8 C15 C14 25.5(12)
C17 C13 C14 C15 -29.7(13)
C17 C13 C14 C16 149.6(14)
C18 O4 C12 O3 11.9(15)
C18 O4 C12 C11 -109.3(13)
C18 O4 C12 C13 124.4(12)
C19 O3 C12 O4 -15.3(17)
C19 O3 C12 C11 103.7(15)
C19 O3 C12 C13 -130.0(14)
C21 C4 C5 C6 50.2(14)
C21 C4 C5 C10 -170.7(11)
C22 C4 C5 C6 -66.2(14)
C22 C4 C5 C10 72.9(14)
